data_1506553
loop_
_publ_author_name
'Guo, Rongwei'
'Chen, Xuanhua'
'Elpelt, Christian'
'Song, Datong'
'Morris, Robert H.'

_publ_section_title
;
 Applications of ruthenium hydride borohydride complexes containing
 phosphinite and diamine ligands to asymmetric catalytic reactions.
;
_journal_issue 9
_journal_name_full 'Organic letters'
_journal_page_first 1757
_journal_page_last 1759
_journal_paper_doi 10.1021/ol050336j
_journal_volume 7
_journal_year 2005
_chemical_formula_sum 'C78 H81 B N2 O2 P2 Ru'
_chemical_formula_weight 1252.27
_chemical_name_systematic
; 
 ? 
;
_space_group_IT_number 4
_symmetry_space_group_name_Hall 'P 2yb'
_symmetry_space_group_name_H-M 'P 1 21 1'
_atom_sites_solution_hydrogens geom
_atom_sites_solution_primary direct
_atom_sites_solution_secondary difmap
_audit_creation_method SHELXL-97
_cell_angle_alpha 90.00
_cell_angle_beta 74.07(3)
_cell_angle_gamma 90.00
_cell_formula_units_Z 2
_cell_length_a 11.791(2)
_cell_length_b 17.038(3)
_cell_length_c 17.969(4)
_cell_measurement_temperature 293(2)
_cell_volume 3471.3(13)
_computing_structure_refinement 'SHELXL-97 (Sheldrick, 1997)'
_computing_structure_solution 'SHELXS-97 (Sheldrick, 1990)'
_diffrn_ambient_temperature 293(2)
_diffrn_measured_fraction_theta_full 0.993
_diffrn_measured_fraction_theta_max 0.993
_diffrn_radiation_monochromator graphite
_diffrn_radiation_source 'fine-focus sealed tube'
_diffrn_radiation_type MoK\a
_diffrn_radiation_wavelength 0.71073
_diffrn_reflns_av_R_equivalents 0.1528
_diffrn_reflns_av_sigmaI/netI 0.2417
_diffrn_reflns_limit_h_max 15
_diffrn_reflns_limit_h_min -14
_diffrn_reflns_limit_k_max 20
_diffrn_reflns_limit_k_min -21
_diffrn_reflns_limit_l_max 23
_diffrn_reflns_limit_l_min -20
_diffrn_reflns_number 31088
_diffrn_reflns_theta_full 27.45
_diffrn_reflns_theta_max 27.45
_diffrn_reflns_theta_min 2.64
_exptl_absorpt_coefficient_mu 0.318
_exptl_crystal_density_diffrn 1.198
_exptl_crystal_density_method 'not measured'
_exptl_crystal_F_000 1316
_refine_diff_density_max 0.582
_refine_diff_density_min -0.569
_refine_diff_density_rms 0.072
_refine_ls_abs_structure_details 'Flack H D (1983), Acta Cryst. A39, 876-881'
_refine_ls_abs_structure_Flack -0.07(4)
_refine_ls_extinction_method none
_refine_ls_goodness_of_fit_ref 0.940
_refine_ls_hydrogen_treatment mixed
_refine_ls_matrix_type full
_refine_ls_number_parameters 735
_refine_ls_number_reflns 14174
_refine_ls_number_restraints 1
_refine_ls_restrained_S_all 0.940
_refine_ls_R_factor_all 0.2171
_refine_ls_R_factor_gt 0.0703
_refine_ls_shift/su_max 0.013
_refine_ls_shift/su_mean 0.000
_refine_ls_structure_factor_coef Fsqd
_refine_ls_weighting_details 'calc w=1/[\s^2^(Fo^2^)+(0.0562P)^2^+0.0000P] where P=(Fo^2^+2Fc^2^)/3'
_refine_ls_weighting_scheme calc
_refine_ls_wR_factor_gt 0.1273
_refine_ls_wR_factor_ref 0.1752
_reflns_number_gt 5933
_reflns_number_total 14174
_reflns_threshold_expression >2sigma(I)
_cod_data_source_file ol050336jsi20050217_022322.cif
_cod_data_source_block complex_3b
_cod_original_cell_volume 3471.2(12)
_cod_database_code 1506553

loop_
_symmetry_equiv_pos_as_xyz
'x, y, z'
'-x, y+1/2, -z'

loop_
_atom_site_label
_atom_site_type_symbol
_atom_site_fract_x
_atom_site_fract_y
_atom_site_fract_z
_atom_site_U_iso_or_equiv
_atom_site_adp_type
_atom_site_occupancy
_atom_site_symmetry_multiplicity
_atom_site_calc_flag
_atom_site_refinement_flags
Ru1 Ru -1.22182(5) -0.26581(4) -0.77138(4) 0.05033(19) Uani 1 1 d .
P1 P -1.0791(2) -0.35449(14) -0.78898(14) 0.0500(6) Uani 1 1 d .
P2 P -1.3735(2) -0.33873(13) -0.70839(13) 0.0489(6) Uani 1 1 d .
O1 O -1.0280(4) -0.3852(3) -0.7168(3) 0.0507(14) Uani 1 1 d .
O2 O -1.3620(4) -0.4130(3) -0.6510(3) 0.0481(13) Uani 1 1 d .
B1 B -1.2289(12) -0.2487(9) -0.9303(7) 0.077(4) Uani 1 1 d .
H2B H -1.244(6) -0.303(4) -0.966(4) 0.06(2) Uiso 1 1 d .
H3B H -1.300(6) -0.200(4) -0.914(4) 0.06(2) Uiso 1 1 d .
H4B H -1.139(10) -0.224(6) -0.924(6) 0.13(4) Uiso 1 1 d .
H1RU H -1.227(5) -0.289(3) -0.872(3) 0.026(16) Uiso 1 1 d .
N1 N -1.0956(6) -0.1731(4) -0.8170(5) 0.068(2) Uani 1 1 d .
H1A H -1.0478 -0.1678 -0.7859 0.081 Uiso 1 1 calc R
H1C H -1.0506 -0.1877 -0.8639 0.081 Uiso 1 1 calc R
N2 N -1.3330(6) -0.1628(4) -0.7608(4) 0.063(2) Uani 1 1 d .
H2A H -1.3645 -0.1610 -0.8011 0.075 Uiso 1 1 calc R
H2C H -1.3926 -0.1663 -0.7172 0.075 Uiso 1 1 calc R
C1 C -1.1497(8) -0.0947(5) -0.8243(5) 0.058(2) Uani 1 1 d .
H1B H -1.1704 -0.0943 -0.8735 0.069 Uiso 1 1 calc R
C2 C -1.0680(9) -0.0266(5) -0.8250(6) 0.065(3) Uani 1 1 d .
C3 C -1.0156(12) -0.0174(8) -0.7656(7) 0.117(5) Uani 1 1 d .
H3A H -1.0288 -0.0544 -0.7260 0.141 Uiso 1 1 calc R
C4 C -0.9412(15) 0.0484(10) -0.7647(10) 0.166(7) Uani 1 1 d .
H4A H -0.9061 0.0556 -0.7247 0.199 Uiso 1 1 calc R
C5 C -0.9231(13) 0.1016(9) -0.8261(11) 0.134(6) Uani 1 1 d .
H5A H -0.8753 0.1453 -0.8275 0.160 Uiso 1 1 calc R
C6 C -0.9750(14) 0.0895(9) -0.8836(9) 0.132(5) Uani 1 1 d .
H6A H -0.9629 0.1257 -0.9238 0.158 Uiso 1 1 calc R
C7 C -1.0436(11) 0.0267(7) -0.8842(7) 0.093(4) Uani 1 1 d .
H7A H -1.0752 0.0193 -0.9258 0.111 Uiso 1 1 calc R
C8 C -1.2645(7) -0.0889(5) -0.7589(5) 0.062(2) Uani 1 1 d .
H8A H -1.2445 -0.0869 -0.7095 0.074 Uiso 1 1 calc R
C9 C -1.3301(9) -0.0152(6) -0.7669(7) 0.076(3) Uani 1 1 d .
C10 C -1.3175(11) 0.0507(8) -0.7218(7) 0.108(5) Uani 1 1 d .
H10A H -1.2731 0.0458 -0.6865 0.129 Uiso 1 1 calc R
C11 C -1.370(2) 0.1226(11) -0.7288(14) 0.196(12) Uani 1 1 d .
H11A H -1.3667 0.1653 -0.6972 0.235 Uiso 1 1 calc R
C12 C -1.4274(19) 0.1257(16) -0.7870(17) 0.181(13) Uani 1 1 d .
H12A H -1.4541 0.1748 -0.7970 0.217 Uiso 1 1 calc R
C13 C -1.4489(17) 0.0661(12) -0.8302(11) 0.160(8) Uani 1 1 d .
H13A H -1.4962 0.0712 -0.8638 0.191 Uiso 1 1 calc R
C14 C -1.3909(11) -0.0077(8) -0.8196(8) 0.111(4) Uani 1 1 d .
H14A H -1.3965 -0.0506 -0.8504 0.133 Uiso 1 1 calc R
C15 C -0.6828(10) -0.1907(8) -0.8243(8) 0.139(6) Uani 1 1 d .
H15A H -0.6195 -0.1679 -0.8638 0.209 Uiso 1 1 calc R
H15B H -0.6511 -0.2264 -0.7939 0.209 Uiso 1 1 calc R
H15C H -0.7259 -0.1499 -0.7916 0.209 Uiso 1 1 calc R
C16 C -0.7936(10) -0.2798(8) -1.0627(5) 0.121(4) Uani 1 1 d .
H16A H -0.7235 -0.2502 -1.0856 0.181 Uiso 1 1 calc R
H16B H -0.8589 -0.2574 -1.0776 0.181 Uiso 1 1 calc R
H16C H -0.7824 -0.3332 -1.0803 0.181 Uiso 1 1 calc R
C17 C -0.7638(8) -0.2341(6) -0.8611(8) 0.088(3) Uani 1 1 d .
C18 C -0.7450(8) -0.2365(6) -0.9405(7) 0.089(4) Uani 1 1 d .
H18A H -0.6808 -0.2099 -0.9720 0.106 Uiso 1 1 calc R
C19 C -0.8193(9) -0.2776(7) -0.9747(5) 0.080(3) Uani 1 1 d .
C20 C -0.9165(8) -0.3156(5) -0.9280(6) 0.068(3) Uani 1 1 d .
H20A H -0.9672 -0.3428 -0.9503 0.082 Uiso 1 1 calc R
C21 C -0.9390(7) -0.3135(5) -0.8482(5) 0.052(2) Uani 1 1 d .
C22 C -0.8631(7) -0.2729(7) -0.8139(5) 0.067(2) Uani 1 1 d .
H22A H -0.8781 -0.2716 -0.7603 0.081 Uiso 1 1 calc R
C23 C -0.8959(12) -0.6316(7) -0.8844(7) 0.119(5) Uani 1 1 d .
H23A H -0.8503 -0.6159 -0.8502 0.179 Uiso 1 1 calc R
H23B H -0.8448 -0.6377 -0.9359 0.179 Uiso 1 1 calc R
H23C H -0.9344 -0.6806 -0.8672 0.179 Uiso 1 1 calc R
C24 C -1.2321(10) -0.5326(6) -0.9814(6) 0.104(4) Uani 1 1 d .
H24A H -1.2171 -0.5815 -1.0088 0.157 Uiso 1 1 calc R
H24B H -1.2207 -0.4901 -1.0178 0.157 Uiso 1 1 calc R
H24C H -1.3119 -0.5319 -0.9491 0.157 Uiso 1 1 calc R
C25 C -0.9859(10) -0.5708(6) -0.8847(6) 0.070(3) Uani 1 1 d .
C26 C -1.0647(10) -0.5786(6) -0.9315(6) 0.078(3) Uani 1 1 d .
H26A H -1.0586 -0.6227 -0.9628 0.093 Uiso 1 1 calc R
C27 C -1.1491(8) -0.5237(6) -0.9322(5) 0.067(3) Uani 1 1 d .
C28 C -1.1546(8) -0.4573(5) -0.8858(5) 0.062(2) Uani 1 1 d .
H28A H -1.2104 -0.4190 -0.8865 0.074 Uiso 1 1 calc R
C29 C -1.0811(8) -0.4462(5) -0.8391(5) 0.054(2) Uani 1 1 d .
C30 C -0.9961(8) -0.5040(5) -0.8388(5) 0.063(3) Uani 1 1 d .
H30A H -0.9459 -0.4975 -0.8074 0.076 Uiso 1 1 calc R
C31 C -1.7739(9) -0.4879(6) -0.6926(6) 0.093(3) Uani 1 1 d .
H31A H -1.8225 -0.5033 -0.7251 0.140 Uiso 1 1 calc R
H31B H -1.8174 -0.4532 -0.6528 0.140 Uiso 1 1 calc R
H31C H -1.7506 -0.5337 -0.6693 0.140 Uiso 1 1 calc R
C32 C -1.5329(9) -0.3946(7) -0.9539(5) 0.094(3) Uani 1 1 d .
H32A H -1.5982 -0.4184 -0.9676 0.141 Uiso 1 1 calc R
H32B H -1.4612 -0.4207 -0.9808 0.141 Uiso 1 1 calc R
H32C H -1.5280 -0.3401 -0.9681 0.141 Uiso 1 1 calc R
C33 C -1.6666(7) -0.4468(5) -0.7403(5) 0.060(2) Uani 1 1 d .
C34 C -1.6486(9) -0.4376(6) -0.8200(6) 0.077(3) Uani 1 1 d .
H34A H -1.7060 -0.4566 -0.8419 0.093 Uiso 1 1 calc R
C35 C -1.5506(8) -0.4018(5) -0.8681(5) 0.065(2) Uani 1 1 d .
C36 C -1.4685(7) -0.3715(5) -0.8317(5) 0.059(2) Uani 1 1 d .
H36A H -1.4020 -0.3457 -0.8617 0.070 Uiso 1 1 calc R
C37 C -1.4832(7) -0.3788(5) -0.7535(5) 0.051(2) Uani 1 1 d .
C38 C -1.5803(7) -0.4191(5) -0.7075(5) 0.063(2) Uani 1 1 d .
H38A H -1.5873 -0.4274 -0.6552 0.075 Uiso 1 1 calc R
C39 C -1.4689(10) -0.2228(6) -0.4233(5) 0.100(4) Uani 1 1 d .
H39A H -1.5278 -0.1934 -0.3864 0.149 Uiso 1 1 calc R
H39B H -1.3948 -0.1957 -0.4340 0.149 Uiso 1 1 calc R
H39C H -1.4609 -0.2738 -0.4025 0.149 Uiso 1 1 calc R
C40 C -1.7671(9) -0.1793(7) -0.5746(7) 0.115(4) Uani 1 1 d .
H40A H -1.7759 -0.1890 -0.6254 0.172 Uiso 1 1 calc R
H40B H -1.7715 -0.1238 -0.5647 0.172 Uiso 1 1 calc R
H40C H -1.8291 -0.2054 -0.5368 0.172 Uiso 1 1 calc R
C41 C -1.5058(9) -0.2319(5) -0.4985(5) 0.066(3) Uani 1 1 d .
C42 C -1.6133(9) -0.2014(6) -0.5033(6) 0.077(3) Uani 1 1 d .
H42A H -1.6614 -0.1750 -0.4610 0.093 Uiso 1 1 calc R
C43 C -1.6497(8) -0.2098(6) -0.5700(6) 0.076(3) Uani 1 1 d .
C44 C -1.5757(7) -0.2519(6) -0.6310(5) 0.061(3) Uani 1 1 d .
H44A H -1.5995 -0.2590 -0.6758 0.073 Uiso 1 1 calc R
C45 C -1.4700(6) -0.2832(5) -0.6284(4) 0.045(2) Uani 1 1 d .
C46 C -1.4372(7) -0.2716(7) -0.5600(4) 0.062(2) Uani 1 1 d .
H46A H -1.3656 -0.2919 -0.5566 0.074 Uiso 1 1 calc R
C47 C -1.1631(7) -0.4298(4) -0.5985(5) 0.0452(19) Uani 1 1 d .
C48 C -1.0834(7) -0.3758(5) -0.6386(5) 0.050(2) Uani 1 1 d .
C49 C -1.0419(8) -0.3152(5) -0.5996(6) 0.069(3) Uani 1 1 d .
H49A H -0.9865 -0.2793 -0.6268 0.083 Uiso 1 1 calc R
C50 C -1.0842(8) -0.3103(5) -0.5216(5) 0.068(3) Uani 1 1 d .
H50A H -1.0564 -0.2705 -0.4959 0.081 Uiso 1 1 calc R
C51 C -1.1692(8) -0.3634(5) -0.4776(5) 0.062(2) Uani 1 1 d .
C52 C -1.2093(9) -0.3576(7) -0.3967(5) 0.083(3) Uani 1 1 d .
H52A H -1.1800 -0.3192 -0.3701 0.100 Uiso 1 1 calc R
C53 C -1.2937(9) -0.4105(7) -0.3576(6) 0.085(3) Uani 1 1 d .
H53A H -1.3217 -0.4075 -0.3039 0.102 Uiso 1 1 calc R
C54 C -1.3362(9) -0.4666(7) -0.3957(6) 0.089(3) Uani 1 1 d .
H54A H -1.3934 -0.5011 -0.3679 0.107 Uiso 1 1 calc R
C55 C -1.2969(8) -0.4737(5) -0.4744(5) 0.068(3) Uani 1 1 d .
H55A H -1.3279 -0.5124 -0.4997 0.081 Uiso 1 1 calc R
C56 C -1.2096(7) -0.4224(5) -0.5171(5) 0.054(2) Uani 1 1 d .
C57 C -1.2034(7) -0.4936(4) -0.6429(4) 0.0460(19) Uani 1 1 d .
C58 C -1.2955(7) -0.4817(5) -0.6728(4) 0.049(2) Uani 1 1 d .
C59 C -1.3348(8) -0.5401(5) -0.7170(5) 0.057(2) Uani 1 1 d .
H59A H -1.3987 -0.5302 -0.7366 0.068 Uiso 1 1 calc R
C60 C -1.2793(9) -0.6089(6) -0.7301(5) 0.065(3) Uani 1 1 d .
H60A H -1.3036 -0.6460 -0.7604 0.078 Uiso 1 1 calc R
C61 C -1.1836(8) -0.6274(5) -0.6988(5) 0.058(2) Uani 1 1 d .
C62 C -1.1278(9) -0.7019(6) -0.7087(6) 0.076(3) Uani 1 1 d .
H62A H -1.1528 -0.7410 -0.7367 0.092 Uiso 1 1 calc R
C63 C -1.0366(11) -0.7156(6) -0.6767(7) 0.092(3) Uani 1 1 d .
H63A H -1.0003 -0.7646 -0.6827 0.110 Uiso 1 1 calc R
C64 C -0.9978(9) -0.6578(6) -0.6359(6) 0.083(3) Uani 1 1 d .
H64A H -0.9356 -0.6681 -0.6148 0.099 Uiso 1 1 calc R
C65 C -1.0491(8) -0.5865(6) -0.6262(5) 0.069(3) Uani 1 1 d .
H65A H -1.0200 -0.5483 -0.5994 0.082 Uiso 1 1 calc R
C66 C -1.1447(7) -0.5681(5) -0.6550(5) 0.052(2) Uani 1 1 d .
C67 C -1.2339(17) -0.0804(11) -0.5416(9) 0.155(6) Uiso 1 1 d .
H67A H -1.2445 -0.1334 -0.5500 0.187 Uiso 1 1 calc R
C68 C -1.1281(17) -0.0544(11) -0.5464(9) 0.170(6) Uiso 1 1 d .
H68A H -1.0645 -0.0887 -0.5545 0.204 Uiso 1 1 calc R
C69 C -1.1134(16) 0.0240(11) -0.5394(9) 0.163(6) Uiso 1 1 d .
H69A H -1.0382 0.0442 -0.5453 0.196 Uiso 1 1 calc R
C70 C -1.2041(18) 0.0713(11) -0.5245(9) 0.175(7) Uiso 1 1 d .
H70A H -1.1889 0.1246 -0.5211 0.210 Uiso 1 1 calc R
C71 C -1.3183(17) 0.0499(11) -0.5136(9) 0.174(7) Uiso 1 1 d .
H71A H -1.3809 0.0852 -0.5005 0.209 Uiso 1 1 calc R
C72 C -1.3326(16) -0.0301(11) -0.5238(9) 0.164(6) Uiso 1 1 d .
H72A H -1.4075 -0.0504 -0.5190 0.197 Uiso 1 1 calc R
C73 C -0.5702(13) -0.6503(8) -0.7891(9) 0.129(5) Uiso 1 1 d .
H73A H -0.5407 -0.6223 -0.7541 0.155 Uiso 1 1 calc R
C74 C -0.6457(15) -0.7043(10) -0.7605(10) 0.162(6) Uiso 1 1 d .
H74A H -0.6761 -0.7104 -0.7073 0.195 Uiso 1 1 calc R
C75 C -0.6781(12) -0.7505(11) -0.8096(9) 0.159(6) Uiso 1 1 d .
H75A H -0.7273 -0.7928 -0.7906 0.191 Uiso 1 1 calc R
C76 C -0.6431(10) -0.7388(7) -0.8850(7) 0.116(4) Uiso 1 1 d .
H76A H -0.6691 -0.7725 -0.9176 0.140 Uiso 1 1 calc R
C77 C -0.5661(13) -0.6753(9) -0.9176(9) 0.152(5) Uiso 1 1 d .
H77A H -0.5414 -0.6641 -0.9703 0.182 Uiso 1 1 calc R
C78 C -0.5314(15) -0.6311(10) -0.8594(10) 0.167(6) Uiso 1 1 d .
H78A H -0.4807 -0.5885 -0.8734 0.200 Uiso 1 1 calc R
H2RU H -1.198(4) -0.246(3) -0.681(3) 0.024(16) Uiso 1 1 d .

loop_
_atom_site_aniso_label
_atom_site_aniso_U_11
_atom_site_aniso_U_22
_atom_site_aniso_U_33
_atom_site_aniso_U_23
_atom_site_aniso_U_13
_atom_site_aniso_U_12
Ru1 0.0440(4) 0.0503(4) 0.0540(4) -0.0005(5) -0.0089(3) 0.0006(4)
P1 0.0394(14) 0.0530(15) 0.0545(14) 0.0006(12) -0.0077(11) -0.0004(11)
P2 0.0444(14) 0.0503(15) 0.0499(13) -0.0028(11) -0.0096(11) -0.0005(10)
O1 0.051(4) 0.059(3) 0.039(3) 0.008(3) -0.007(3) 0.001(3)
O2 0.049(3) 0.045(3) 0.051(3) -0.001(3) -0.014(3) 0.003(3)
B1 0.072(8) 0.099(13) 0.063(7) 0.007(7) -0.026(6) 0.004(8)
N1 0.043(5) 0.061(5) 0.092(6) 0.005(5) -0.005(4) 0.000(4)
N2 0.057(5) 0.063(5) 0.063(5) 0.002(4) -0.007(4) 0.005(4)
C1 0.054(6) 0.050(6) 0.066(6) -0.007(5) -0.011(5) 0.007(5)
C2 0.070(7) 0.051(6) 0.073(7) -0.002(6) -0.015(6) -0.011(5)
C3 0.153(12) 0.117(11) 0.087(9) -0.002(7) -0.041(9) -0.057(9)
C4 0.202(18) 0.159(15) 0.145(14) -0.003(12) -0.063(13) -0.098(14)
C5 0.128(13) 0.092(11) 0.164(16) -0.026(11) -0.010(12) -0.044(9)
C6 0.141(14) 0.112(12) 0.120(13) -0.004(10) 0.002(10) -0.036(11)
C7 0.092(10) 0.068(8) 0.107(10) 0.014(7) -0.010(7) -0.018(7)
C8 0.060(6) 0.053(6) 0.067(6) -0.008(5) -0.009(5) 0.002(5)
C9 0.064(7) 0.055(6) 0.095(8) 0.008(6) 0.005(6) 0.012(5)
C10 0.094(10) 0.071(9) 0.119(11) -0.005(8) 0.036(8) 0.004(8)
C11 0.19(2) 0.072(11) 0.23(3) -0.003(15) 0.112(18) 0.024(14)
C12 0.098(14) 0.120(16) 0.28(4) 0.08(2) 0.026(16) 0.000(13)
C13 0.139(15) 0.159(17) 0.146(16) 0.085(14) 0.019(12) -0.001(15)
C14 0.091(9) 0.098(10) 0.127(11) 0.042(8) -0.004(8) 0.034(7)
C15 0.079(9) 0.152(12) 0.194(14) 0.087(11) -0.052(9) -0.055(9)
C16 0.133(9) 0.119(11) 0.075(7) 0.014(8) 0.029(6) -0.002(9)
C17 0.042(6) 0.086(8) 0.137(10) 0.034(7) -0.026(7) -0.012(5)
C18 0.052(6) 0.097(9) 0.102(9) 0.044(7) 0.005(6) -0.007(5)
C19 0.077(7) 0.073(7) 0.074(6) 0.010(7) 0.006(5) 0.003(7)
C20 0.057(6) 0.062(6) 0.069(7) 0.003(5) 0.012(5) -0.003(5)
C21 0.034(5) 0.055(5) 0.063(6) 0.011(4) -0.006(4) 0.011(4)
C22 0.053(5) 0.072(6) 0.075(5) 0.019(7) -0.016(4) -0.011(7)
C23 0.170(14) 0.091(9) 0.097(9) -0.017(7) -0.036(9) 0.069(9)
C24 0.109(9) 0.102(9) 0.103(9) -0.041(7) -0.031(8) -0.013(7)
C25 0.094(9) 0.058(7) 0.058(6) -0.008(5) -0.022(6) 0.021(6)
C26 0.083(8) 0.062(7) 0.073(7) -0.018(5) 0.004(6) 0.010(6)
C27 0.070(7) 0.079(7) 0.049(5) -0.017(5) -0.012(5) -0.015(6)
C28 0.064(6) 0.062(6) 0.057(6) -0.005(5) -0.011(5) -0.002(5)
C29 0.046(6) 0.057(6) 0.057(6) -0.005(5) -0.009(5) -0.010(5)
C30 0.059(7) 0.066(6) 0.062(6) -0.007(5) -0.011(5) 0.011(5)
C31 0.078(8) 0.107(9) 0.098(8) 0.003(7) -0.028(6) -0.015(7)
C32 0.103(9) 0.127(9) 0.066(7) -0.002(6) -0.047(6) -0.005(7)
C33 0.036(5) 0.068(6) 0.076(7) -0.001(5) -0.017(5) -0.005(4)
C34 0.065(7) 0.085(7) 0.095(8) -0.016(6) -0.045(6) 0.002(6)
C35 0.060(6) 0.072(6) 0.063(6) 0.005(5) -0.015(5) 0.004(5)
C36 0.049(5) 0.068(6) 0.065(6) -0.003(5) -0.027(5) 0.003(4)
C37 0.045(5) 0.064(6) 0.049(5) -0.006(4) -0.021(4) -0.001(4)
C38 0.046(6) 0.071(6) 0.071(6) -0.004(5) -0.017(5) -0.001(5)
C39 0.133(10) 0.113(9) 0.049(6) -0.025(5) -0.019(6) 0.016(7)
C40 0.073(8) 0.120(10) 0.150(11) -0.045(9) -0.028(8) 0.028(7)
C41 0.078(7) 0.067(6) 0.047(5) -0.006(4) -0.006(5) -0.003(5)
C42 0.069(7) 0.071(7) 0.078(8) -0.015(6) 0.004(6) 0.000(6)
C43 0.051(6) 0.082(7) 0.091(8) -0.021(6) -0.011(6) 0.014(5)
C44 0.039(5) 0.069(7) 0.070(5) 0.002(5) -0.007(4) 0.005(5)
C45 0.039(4) 0.046(6) 0.047(4) -0.008(4) -0.004(3) -0.007(4)
C46 0.060(5) 0.064(5) 0.058(5) -0.008(6) -0.010(4) 0.011(6)
C47 0.045(5) 0.033(4) 0.059(5) 0.003(4) -0.016(4) 0.001(4)
C48 0.056(6) 0.045(5) 0.052(5) 0.001(4) -0.021(4) -0.004(4)
C49 0.059(6) 0.079(7) 0.067(6) -0.005(5) -0.013(5) -0.010(5)
C50 0.073(7) 0.063(6) 0.070(7) -0.010(5) -0.025(5) -0.010(5)
C51 0.069(6) 0.062(6) 0.062(6) -0.018(5) -0.032(5) 0.010(5)
C52 0.071(7) 0.129(10) 0.047(6) -0.010(6) -0.010(5) 0.017(7)
C53 0.068(7) 0.136(10) 0.046(6) -0.021(7) -0.009(6) 0.029(7)
C54 0.085(8) 0.121(10) 0.052(7) 0.003(6) -0.001(6) -0.001(7)
C55 0.062(6) 0.075(7) 0.060(6) -0.001(5) -0.007(5) -0.001(5)
C56 0.053(6) 0.062(6) 0.043(5) 0.006(4) -0.004(4) 0.007(5)
C57 0.044(5) 0.043(5) 0.046(5) 0.008(4) -0.003(4) -0.003(4)
C58 0.045(5) 0.048(5) 0.048(5) 0.006(4) -0.005(4) -0.001(4)
C59 0.059(6) 0.048(6) 0.060(6) -0.009(5) -0.011(5) 0.003(5)
C60 0.068(7) 0.056(6) 0.071(6) -0.014(5) -0.017(6) -0.018(6)
C61 0.053(6) 0.051(6) 0.059(5) 0.002(5) 0.005(5) -0.004(5)
C62 0.076(7) 0.064(7) 0.077(7) -0.015(5) -0.002(6) 0.012(6)
C63 0.107(10) 0.045(6) 0.120(10) 0.006(6) -0.024(8) 0.016(6)
C64 0.070(7) 0.073(7) 0.103(8) 0.006(7) -0.021(6) 0.018(6)
C65 0.055(6) 0.066(6) 0.076(6) 0.013(5) -0.002(5) 0.004(5)
C66 0.045(5) 0.055(5) 0.052(5) 0.008(4) -0.006(4) -0.002(4)

loop_
_atom_type_symbol
_atom_type_description
_atom_type_scat_dispersion_real
_atom_type_scat_dispersion_imag
_atom_type_scat_source
C C 0.0033 0.0016 'International Tables Vol C Tables 4.2.6.8 and 6.1.1.4'
H H 0.0000 0.0000 'International Tables Vol C Tables 4.2.6.8 and 6.1.1.4'
B B 0.0013 0.0007 'International Tables Vol C Tables 4.2.6.8 and 6.1.1.4'
N N 0.0061 0.0033 'International Tables Vol C Tables 4.2.6.8 and 6.1.1.4'
O O 0.0106 0.0060 'International Tables Vol C Tables 4.2.6.8 and 6.1.1.4'
P P 0.1023 0.0942 'International Tables Vol C Tables 4.2.6.8 and 6.1.1.4'
Ru Ru -1.2594 0.8363 'International Tables Vol C Tables 4.2.6.8 and 6.1.1.4'

loop_
_geom_angle_atom_site_label_1
_geom_angle_atom_site_label_2
_geom_angle_atom_site_label_3
_geom_angle
N2 Ru1 N1 77.3(3)
N2 Ru1 P2 91.4(2)
N1 Ru1 P2 167.0(2)
N2 Ru1 P1 168.8(2)
N1 Ru1 P1 91.56(19)
P2 Ru1 P1 99.50(9)
O1 P1 C29 100.1(4)
O1 P1 C21 96.3(3)
C29 P1 C21 99.9(4)
O1 P1 Ru1 121.9(2)
C29 P1 Ru1 123.1(3)
C21 P1 Ru1 110.5(3)
O2 P2 C45 92.6(3)
O2 P2 C37 100.3(3)
C45 P2 C37 100.2(4)
O2 P2 Ru1 123.5(2)
C45 P2 Ru1 110.6(3)
C37 P2 Ru1 123.4(3)
C48 O1 P1 125.8(5)
C58 O2 P2 126.6(5)
C1 N1 Ru1 114.6(5)
C8 N2 Ru1 111.4(5)
N1 C1 C2 113.6(8)
N1 C1 C8 107.3(7)
C2 C1 C8 112.7(7)
C7 C2 C3 118.9(11)
C7 C2 C1 121.1(10)
C3 C2 C1 120.0(10)
C2 C3 C4 120.2(12)
C5 C4 C3 117.5(14)
C6 C5 C4 120.0(14)
C7 C6 C5 121.8(16)
C6 C7 C2 121.4(14)
N2 C8 C9 113.9(8)
N2 C8 C1 107.2(7)
C9 C8 C1 110.5(7)
C14 C9 C10 119.2(12)
C14 C9 C8 122.4(11)
C10 C9 C8 118.1(12)
C11 C10 C9 121.8(17)
C12 C11 C10 115(2)
C13 C12 C11 128(3)
C12 C13 C14 114(2)
C9 C14 C13 122.1(15)
C18 C17 C22 118.6(10)
C18 C17 C15 121.9(10)
C22 C17 C15 119.4(11)
C17 C18 C19 121.9(9)
C20 C19 C18 119.1(9)
C20 C19 C16 120.9(11)
C18 C19 C16 120.0(10)
C19 C20 C21 120.6(9)
C20 C21 C22 120.2(8)
C20 C21 P1 118.4(7)
C22 C21 P1 121.0(7)
C21 C22 C17 119.5(9)
C30 C25 C26 117.7(10)
C30 C25 C23 121.0(10)
C26 C25 C23 121.3(10)
C27 C26 C25 122.4(9)
C26 C27 C28 117.6(9)
C26 C27 C24 122.1(9)
C28 C27 C24 120.3(10)
C29 C28 C27 122.9(9)
C28 C29 C30 118.3(8)
C28 C29 P1 121.4(7)
C30 C29 P1 119.8(7)
C25 C30 C29 121.1(9)
C38 C33 C34 118.2(8)
C38 C33 C31 121.3(9)
C34 C33 C31 120.5(8)
C35 C34 C33 123.8(8)
C34 C35 C36 115.9(9)
C34 C35 C32 122.3(9)
C36 C35 C32 121.8(9)
C37 C36 C35 122.2(8)
C36 C37 C38 120.2(8)
C36 C37 P2 120.8(7)
C38 C37 P2 118.9(6)
C33 C38 C37 119.5(8)
C46 C41 C42 119.0(8)
C46 C41 C39 121.1(9)
C42 C41 C39 119.9(8)
C43 C42 C41 121.1(9)
C42 C43 C44 117.1(9)
C42 C43 C40 121.4(9)
C44 C43 C40 121.4(9)
C45 C44 C43 123.5(8)
C44 C45 C46 116.7(7)
C44 C45 P2 123.3(6)
C46 C45 P2 120.0(6)
C41 C46 C45 122.6(8)
C48 C47 C56 119.8(7)
C48 C47 C57 118.5(7)
C56 C47 C57 121.6(7)
C47 C48 O1 121.4(7)
C47 C48 C49 120.8(8)
O1 C48 C49 117.2(7)
C50 C49 C48 118.7(9)
C49 C50 C51 122.7(8)
C56 C51 C52 121.0(10)
C56 C51 C50 117.8(8)
C52 C51 C50 121.2(9)
C53 C52 C51 118.1(10)
C54 C53 C52 121.2(10)
C53 C54 C55 121.4(11)
C54 C55 C56 119.9(10)
C51 C56 C55 118.3(8)
C51 C56 C47 120.1(8)
C55 C56 C47 121.6(8)
C58 C57 C66 118.6(8)
C58 C57 C47 120.6(7)
C66 C57 C47 120.8(7)
C57 C58 O2 117.5(7)
C57 C58 C59 122.3(8)
O2 C58 C59 119.7(7)
C60 C59 C58 119.5(9)
C59 C60 C61 121.9(9)
C62 C61 C60 122.5(9)
C62 C61 C66 119.6(9)
C60 C61 C66 117.9(8)
C63 C62 C61 119.3(10)
C62 C63 C64 120.9(9)
C65 C64 C63 120.7(10)
C64 C65 C66 122.2(10)
C65 C66 C61 117.2(8)
C65 C66 C57 123.2(8)
C61 C66 C57 119.6(8)
C68 C67 C72 121.7(19)
C67 C68 C69 118.1(19)
C70 C69 C68 121(2)
C69 C70 C71 126(2)
C70 C71 C72 113(2)
C71 C72 C67 120.2(19)
C78 C73 C74 127.3(18)
C73 C74 C75 117.2(18)
C74 C75 C76 122.2(18)
C75 C76 C77 121.4(14)
C76 C77 C78 111.9(15)
C73 C78 C77 119.7(18)

loop_
_geom_bond_atom_site_label_1
_geom_bond_atom_site_label_2
_geom_bond_distance
Ru1 N2 2.167(7)
Ru1 N1 2.171(7)
Ru1 P2 2.216(2)
Ru1 P1 2.218(3)
P1 O1 1.658(5)
P1 C29 1.807(9)
P1 C21 1.839(8)
P2 O2 1.661(5)
P2 C45 1.832(7)
P2 C37 1.836(8)
O1 C48 1.387(9)
O2 C58 1.403(9)
N1 C1 1.501(10)
N2 C8 1.501(10)
C1 C2 1.506(12)
C1 C8 1.534(11)
C2 C7 1.367(14)
C2 C3 1.383(14)
C3 C4 1.426(16)
C4 C5 1.400(19)
C5 C6 1.353(19)
C6 C7 1.344(16)
C8 C9 1.502(12)
C9 C14 1.342(15)
C9 C10 1.416(15)
C10 C11 1.39(2)
C11 C12 1.39(3)
C12 C13 1.34(3)
C13 C14 1.469(19)
C15 C17 1.499(15)
C16 C19 1.527(12)
C17 C18 1.383(14)
C17 C22 1.408(12)
C18 C19 1.389(13)
C19 C20 1.381(12)
C20 C21 1.386(12)
C21 C22 1.401(11)
C23 C25 1.485(14)
C24 C27 1.496(13)
C25 C30 1.390(12)
C25 C26 1.420(14)
C26 C27 1.369(13)
C27 C28 1.396(11)
C28 C29 1.375(11)
C29 C30 1.407(12)
C31 C33 1.493(12)
C32 C35 1.504(12)
C33 C38 1.391(11)
C33 C34 1.398(12)
C34 C35 1.380(12)
C35 C36 1.406(11)
C36 C37 1.374(11)
C37 C38 1.396(11)
C39 C41 1.538(12)
C40 C43 1.503(13)
C41 C46 1.358(11)
C41 C42 1.393(12)
C42 C43 1.389(13)
C43 C44 1.397(12)
C44 C45 1.369(10)
C45 C46 1.399(9)
C47 C48 1.370(10)
C47 C56 1.419(10)
C47 C57 1.500(10)
C48 C49 1.410(11)
C49 C50 1.354(12)
C50 C51 1.419(12)
C51 C56 1.388(11)
C51 C52 1.404(11)
C52 C53 1.384(13)
C53 C54 1.350(13)
C54 C55 1.367(12)
C55 C56 1.407(11)
C57 C58 1.353(10)
C57 C66 1.434(10)
C58 C59 1.428(11)
C59 C60 1.332(12)
C60 C61 1.427(12)
C61 C62 1.417(12)
C61 C66 1.431(11)
C62 C63 1.372(13)
C63 C64 1.380(13)
C64 C65 1.346(12)
C65 C66 1.400(11)
C67 C68 1.304(19)
C67 C72 1.41(2)
C68 C69 1.36(2)
C69 C70 1.31(2)
C70 C71 1.36(2)
C71 C72 1.39(2)
C73 C78 1.262(18)
C73 C74 1.285(19)
C74 C75 1.315(19)
C75 C76 1.317(15)
C76 C77 1.430(17)
C77 C78 1.437(18)
